data_7711701
loop_
_publ_author_name
'Zianna, Ariadni'
'Vradi, Ellie'
'Hatzidimitriou, Antonios G.'
'Kalogiannis, Stavros'
'Psomas, George'

_publ_section_title
;
 Zinc(ii) complexes of 3-bromo-5-chloro-salicylaldehyde: characterization
 and biological activity
;
_journal_name_full 'Dalton Transactions'
_journal_paper_doi 10.1039/D2DT02404G
_journal_year 2022
_chemical_formula_moiety 'C14 H10 Br2 Cl2 O6 Zn1'
_chemical_formula_sum 'C14 H10 Br2 Cl2 O6 Zn'
_chemical_formula_weight 570.32
_space_group_IT_number 14
_space_group_name_Hall '-P 2ybc'
_space_group_name_H-M_alt 'P 1 21/c 1'
_symmetry_cell_setting monoclinic
_symmetry_space_group_name_H-M 'P 1 21/c 1'
_atom_sites_solution_hydrogens difmap
_atom_sites_solution_primary other
_audit_update_record
;
2022-07-18 deposited with the CCDC.	2022-11-01 downloaded from the CCDC.
;
_cell_angle_alpha 90
_cell_angle_beta 101.409(4)
_cell_angle_gamma 90
_cell_formula_units_Z 4
_cell_length_a 7.5788(7)
_cell_length_b 27.462(3)
_cell_length_c 8.6083(8)
_cell_measurement_reflns_used 163
_cell_measurement_temperature 295
_cell_measurement_theta_max 20
_cell_measurement_theta_min 10
_cell_volume 1756.2(3)
_computing_cell_refinement 'Apex2 (Bruker AXS, 2006)'
_computing_data_collection 'Apex2 (Bruker AXS, 2006)'
_computing_data_reduction 'Apex2 (Bruker AXS, 2006)'
_computing_molecular_graphics 'CAMERON (Watkin et al., 1996)'
_computing_publication_material 'CRYSTALS (Betteridge et al., 2003)'
_computing_structure_refinement 'CRYSTALS (Betteridge et al., 2003)'
_computing_structure_solution 'Superflip (Palatinus & Chapuis, 2007)'
_diffrn_ambient_temperature 295
_diffrn_measured_fraction_theta_full 0.995
_diffrn_measured_fraction_theta_max 0.991
_diffrn_measurement_device Area
_diffrn_measurement_device_type 'Bruker Kappa Apex2'
_diffrn_measurement_method '\f & \w scans'
_diffrn_radiation_monochromator graphite
_diffrn_radiation_type 'Mo K\a'
_diffrn_radiation_wavelength 0.71073
_diffrn_reflns_av_R_equivalents 0.029
_diffrn_reflns_limit_h_max 7
_diffrn_reflns_limit_h_min -9
_diffrn_reflns_limit_k_max 35
_diffrn_reflns_limit_k_min -29
_diffrn_reflns_limit_l_max 11
_diffrn_reflns_limit_l_min -11
_diffrn_reflns_number 17110
_diffrn_reflns_theta_full 25.055
_diffrn_reflns_theta_max 27.533
_diffrn_reflns_theta_min 1.483
_diffrn_standards_number 0
_exptl_absorpt_coefficient_mu 6.281
_exptl_absorpt_correction_T_max 0.47
_exptl_absorpt_correction_T_min 0.42
_exptl_absorpt_correction_type numerical
_exptl_absorpt_process_details
; 
 Analytical Absorption (De Meulenaer & Tompa, 1965) 
;
_exptl_crystal_colour yellow
_exptl_crystal_density_diffrn 2.157
_exptl_crystal_density_method 'not measured'
_exptl_crystal_description prism
_exptl_crystal_F_000 1104
_exptl_crystal_size_max 0.190
_exptl_crystal_size_mid 0.140
_exptl_crystal_size_min 0.120
_refine_diff_density_max 1.12
_refine_diff_density_min -0.58
_refine_ls_extinction_method None
_refine_ls_goodness_of_fit_ref 1.0000
_refine_ls_hydrogen_treatment constr
_refine_ls_matrix_type full
_refine_ls_number_parameters 226
_refine_ls_number_reflns 2768
_refine_ls_number_restraints 0
_refine_ls_R_factor_all 0.0669
_refine_ls_R_factor_gt 0.0329
_refine_ls_shift/su_max 0.0004542
_refine_ls_shift/su_mean 0.0000303
_refine_ls_structure_factor_coef Fsqd
_refine_ls_weighting_details
;
 Method= Quasi-Unit weights 
 W = 1.0 or 1./4Fsq 
;
_refine_ls_weighting_scheme calc
_refine_ls_wR_factor_all 0.0992
_refine_ls_wR_factor_gt 0.0675
_refine_ls_wR_factor_ref 0.0675
_reflns_limit_h_max 9
_reflns_limit_h_min -9
_reflns_limit_k_max 35
_reflns_limit_k_min 0
_reflns_limit_l_max 11
_reflns_limit_l_min 0
_reflns_number_gt 2768
_reflns_number_total 4020
_reflns_threshold_expression I>2.0\s(I)
_oxford_diffrn_Wilson_B_factor 1.53
_oxford_diffrn_Wilson_scale 107.99
_oxford_refine_ls_r_factor_ref 0.0329
_oxford_refine_ls_scale 0.09972(2)
_oxford_reflns_number_all 4006
_oxford_reflns_threshold_expression_ref I>2.0\s(I)
_cod_data_source_file d2dt02404g2.cif
_cod_data_source_block I
_cod_depositor_comments
;
The following automatic conversions were performed:

data item '_atom_sites_solution_primary' value 'Other' was changed to
'other' in accordance with the
/home/data/users/saulius/crontab/automatic-downloads/rss-feeds/RSC/lib/dictionaries/cif_core.dic
dictionary named 'cif_core.dic' version 2.4.2 last updated on
2011-04-26.

Automatic conversion script
Id: cif_fix_values 7556 2019-12-06 15:28:31Z antanas 
;
_cod_original_sg_symbol_H-M 'P 1 21/c 1 '
_cod_original_formula_sum 'C14 H10 Br2 Cl2 O6 Zn1'
_cod_database_code 7711701

loop_
_symmetry_equiv_pos_as_xyz
x,y,z
-x,-y,-z
-x,y+1/2,-z+1/2
x,-y+1/2,z+1/2

loop_
_atom_site_label
_atom_site_type_symbol
_atom_site_fract_x
_atom_site_fract_y
_atom_site_fract_z
_atom_site_U_iso_or_equiv
_atom_site_occupancy
_atom_site_adp_type
_atom_site_refinement_flags_posn
_atom_site_refinement_flags_adp
_atom_site_refinement_flags_occupancy
_atom_site_disorder_assembly
_atom_site_disorder_group
_atom_site_attached_hydrogens
Zn1 Zn 0.28537(7) 0.52073(2) 0.65559(6) 0.0183 1.0000 Uani . . . . . .
O1 O 0.3253(5) 0.59034(12) 0.7561(4) 0.0208 1.0000 Uani . . . . . .
O2 O 0.2468(4) 0.55370(11) 0.4419(4) 0.0182 1.0000 Uani . . . . . .
O3 O 0.3179(4) 0.49201(12) 0.8815(4) 0.0197 1.0000 Uani . . . . . .
O4 O 0.2616(4) 0.45108(11) 0.5710(4) 0.0179 1.0000 Uani . . . . . .
O5 O 0.5677(4) 0.51775(12) 0.6849(4) 0.0194 1.0000 Uani . . . . . .
O6 O 0.0147(4) 0.52740(12) 0.6750(4) 0.0218 1.0000 Uani . . . . . .
C1 C 0.2675(7) 0.62753(18) 0.6905(6) 0.0210 1.0000 Uani . . . . . .
C2 C 0.1938(6) 0.63445(17) 0.5233(6) 0.0179 1.0000 Uani . . . . . .
C3 C 0.1897(6) 0.59789(17) 0.4077(5) 0.0161 1.0000 Uani . . . . . .
C4 C 0.1172(7) 0.61201(18) 0.2514(6) 0.0212 1.0000 Uani . . . . . .
C5 C 0.0527(7) 0.65776(18) 0.2125(6) 0.0227 1.0000 Uani . . . . . .
C6 C 0.0577(7) 0.69188(18) 0.3292(6) 0.0245 1.0000 Uani . . . . . .
C7 C 0.1223(6) 0.68108(18) 0.4827(6) 0.0197 1.0000 Uani . . . . . .
C8 C 0.3601(7) 0.45050(18) 0.9172(6) 0.0233 1.0000 Uani . . . . . .
C9 C 0.3716(6) 0.41004(17) 0.8135(6) 0.0201 1.0000 Uani . . . . . .
C10 C 0.3204(6) 0.41158(17) 0.6468(6) 0.0183 1.0000 Uani . . . . . .
C11 C 0.3326(7) 0.36768(18) 0.5664(6) 0.0235 1.0000 Uani . . . . . .
C12 C 0.4020(7) 0.32633(19) 0.6431(7) 0.0296 1.0000 Uani . . . . . .
C13 C 0.4543(8) 0.32660(19) 0.8027(7) 0.0323 1.0000 Uani . . . . . .
C14 C 0.4415(7) 0.36673(18) 0.8907(6) 0.0278 1.0000 Uani . . . . . .
Br1 Br 0.11900(8) 0.56677(2) 0.08836(6) 0.0312 1.0000 Uani . . . . . .
Br2 Br 0.25778(7) 0.366664(19) 0.34545(6) 0.0260 1.0000 Uani . . . . . .
Cl1 Cl -0.0389(2) 0.74904(5) 0.28178(18) 0.0371 1.0000 Uani . . . . . .
Cl2 Cl 0.5547(2) 0.27404(5) 0.8991(2) 0.0423 1.0000 Uani . . . . . .
H11 H 0.2710 0.6551 0.7541 0.0251 1.0000 Uiso R . . . . .
H51 H 0.6206 0.5375 0.6405 0.0289 1.0000 Uiso R . . . . .
H52 H 0.5926 0.4891 0.6743 0.0288 1.0000 Uiso R . . . . .
H61 H -0.0177 0.5000 0.6932 0.0331 1.0000 Uiso R . . . . .
H62 H -0.0414 0.5399 0.5942 0.0326 1.0000 Uiso R . . . . .
H71 H 0.1217 0.7041 0.5613 0.0241 1.0000 Uiso R . . . . .
H81 H 0.3880 0.4438 1.0256 0.0282 1.0000 Uiso R . . . . .
H121 H 0.4151 0.2982 0.5866 0.0350 1.0000 Uiso R . . . . .
H141 H 0.4784 0.3663 1.0008 0.0328 1.0000 Uiso R . . . . .
H142 H 0.0066 0.6652 0.1073 0.0268 1.0000 Uiso R . . . . .

loop_
_atom_site_aniso_label
_atom_site_aniso_U_11
_atom_site_aniso_U_22
_atom_site_aniso_U_33
_atom_site_aniso_U_23
_atom_site_aniso_U_13
_atom_site_aniso_U_12
Zn1 0.0184(3) 0.0160(3) 0.0165(3) -0.0021(2) -0.0062(2) 0.0014(2)
O1 0.0237(18) 0.0148(16) 0.0212(17) -0.0047(14) -0.0027(14) 0.0039(14)
O2 0.0262(18) 0.0124(15) 0.0134(15) -0.0024(13) -0.0029(13) 0.0031(13)
O3 0.0237(18) 0.0188(17) 0.0128(16) -0.0008(13) -0.0055(13) -0.0015(14)
O4 0.0233(17) 0.0121(15) 0.0147(15) -0.0021(13) -0.0048(13) 0.0010(13)
O5 0.0221(17) 0.0117(15) 0.0221(17) -0.0014(14) -0.0008(13) -0.0006(13)
O6 0.0180(17) 0.0220(18) 0.0216(17) 0.0002(15) -0.0053(13) 0.0004(14)
C1 0.025(3) 0.016(2) 0.020(2) -0.0060(19) -0.0011(19) 0.001(2)
C2 0.022(2) 0.012(2) 0.020(2) 0.0027(19) 0.0038(18) 0.0017(19)
C3 0.016(2) 0.015(2) 0.018(2) 0.0001(19) 0.0044(18) -0.0016(18)
C4 0.026(3) 0.020(2) 0.017(2) 0.002(2) 0.0038(19) -0.001(2)
C5 0.026(3) 0.023(3) 0.017(2) 0.008(2) 0.000(2) -0.002(2)
C6 0.024(3) 0.018(2) 0.031(3) 0.006(2) 0.004(2) 0.000(2)
C7 0.023(2) 0.018(2) 0.018(2) 0.002(2) 0.0046(19) -0.003(2)
C8 0.024(3) 0.020(2) 0.020(2) -0.002(2) -0.0111(19) -0.005(2)
C9 0.018(2) 0.017(2) 0.022(2) 0.006(2) -0.0041(19) 0.0011(19)
C10 0.018(2) 0.015(2) 0.020(2) 0.0055(19) -0.0004(18) -0.0007(18)
C11 0.025(3) 0.017(2) 0.027(3) 0.000(2) 0.001(2) -0.003(2)
C12 0.028(3) 0.016(2) 0.045(3) 0.001(2) 0.008(2) 0.001(2)
C13 0.035(3) 0.019(3) 0.040(3) 0.008(2) 0.000(3) 0.002(2)
C14 0.032(3) 0.018(2) 0.028(3) 0.006(2) -0.007(2) -0.001(2)
Br1 0.0411(3) 0.0327(3) 0.0174(2) -0.0030(2) 0.0001(2) -0.0022(2)
Br2 0.0301(3) 0.0207(2) 0.0291(3) -0.0059(2) 0.0102(2) -0.0080(2)
Cl1 0.0443(8) 0.0220(6) 0.0442(8) 0.0141(6) 0.0068(7) 0.0082(6)
Cl2 0.0443(9) 0.0306(7) 0.0509(9) 0.0164(7) 0.0068(7) 0.0117(7)

loop_
_atom_type_symbol
_atom_type_scat_dispersion_real
_atom_type_scat_dispersion_imag
_atom_type_scat_Cromer_Mann_a1
_atom_type_scat_Cromer_Mann_b1
_atom_type_scat_Cromer_Mann_a2
_atom_type_scat_Cromer_Mann_b2
_atom_type_scat_Cromer_Mann_a3
_atom_type_scat_Cromer_Mann_b3
_atom_type_scat_Cromer_Mann_a4
_atom_type_scat_Cromer_Mann_b4
_atom_type_scat_Cromer_Mann_c
_atom_type_scat_source
C 0.0033 0.0016 2.3100 20.8439 1.0200 10.2075 1.5886 0.5687 0.8650 51.6512 0.2156 'International Tables Vol C 4.2.6.8 and 6.1.1.4'
H 0.0000 0.0000 0.4930 10.5109 0.3229 26.1257 0.1402 3.1424 0.0408 57.7998 0.0030 'International Tables Vol C 4.2.6.8 and 6.1.1.4'
O 0.0106 0.0060 3.0485 13.2771 2.2868 5.7011 1.5463 0.3239 0.8670 32.9089 0.2508 'International Tables Vol C 4.2.6.8 and 6.1.1.4'
Cl 0.1484 0.1585 11.4604 0.0104 7.1964 1.1662 6.2556 18.5194 1.6455 47.7784 -9.5574 'International Tables Vol C 4.2.6.8 and 6.1.1.4'
Zn 0.2839 1.4301 14.0743 3.2655 7.0318 0.2333 5.1652 10.3163 2.4100 58.7097 1.3041 'International Tables Vol C 4.2.6.8 and 6.1.1.4'
Br -0.2901 2.4595 17.1789 2.1723 5.2358 16.5796 5.6377 0.2609 3.9851 41.4328 2.9557 'International Tables Vol C 4.2.6.8 and 6.1.1.4'
Mn 0.3368 0.7283 11.2819 5.3409 7.3573 0.3432 3.0193 17.8674 2.2441 83.7543 1.0896 'International Tables Vol C 4.2.6.8 and 6.1.1.4'

loop_
_geom_angle_atom_site_label_1
_geom_angle_site_symmetry_1
_geom_angle_atom_site_label_2
_geom_angle_site_symmetry_2
_geom_angle_atom_site_label_3
_geom_angle_site_symmetry_3
_geom_angle
_geom_angle_publ_flag
O1 . Zn1 . O2 . 87.14(13) yes
O1 . Zn1 . O3 . 88.81(13) yes
O2 . Zn1 . O3 . 175.46(13) yes
O1 . Zn1 . O4 . 175.69(12) yes
O2 . Zn1 . O4 . 96.23(13) yes
O3 . Zn1 . O4 . 87.92(13) yes
O1 . Zn1 . O5 . 85.75(13) yes
O2 . Zn1 . O5 . 94.99(13) yes
O3 . Zn1 . O5 . 86.75(13) yes
O4 . Zn1 . O5 . 91.26(13) yes
O1 . Zn1 . O6 . 87.20(13) yes
O2 . Zn1 . O6 . 93.77(14) yes
O3 . Zn1 . O6 . 83.98(13) yes
O4 . Zn1 . O6 . 95.24(13) yes
O5 . Zn1 . O6 . 168.47(13) yes
Zn1 . O1 . C1 . 124.7(3) yes
Zn1 . O2 . C3 . 127.3(3) yes
Zn1 . O3 . C8 . 125.2(3) yes
Zn1 . O4 . C10 . 127.3(3) yes
Zn1 . O5 . H51 . 120.1 no
Zn1 . O5 . H52 . 106.0 no
H51 . O5 . H52 . 116.3 no
Zn1 . O6 . H61 . 105.7 no
Zn1 . O6 . H62 . 108.7 no
H61 . O6 . H62 . 115.3 no
O1 . C1 . C2 . 127.5(4) yes
O1 . C1 . H11 . 116.6 no
C2 . C1 . H11 . 116.0 no
C1 . C2 . C3 . 123.9(4) yes
C1 . C2 . C7 . 114.8(4) yes
C3 . C2 . C7 . 121.3(4) yes
C2 . C3 . O2 . 122.9(4) yes
C2 . C3 . C4 . 115.5(4) yes
O2 . C3 . C4 . 121.6(4) yes
C3 . C4 . C5 . 122.8(5) yes
C3 . C4 . Br1 . 118.3(4) yes
C5 . C4 . Br1 . 118.8(4) yes
C4 . C5 . C6 . 119.6(5) yes
C4 . C5 . H142 . 119.4 no
C6 . C5 . H142 . 121.1 no
C5 . C6 . C7 . 121.4(5) yes
C5 . C6 . Cl1 . 119.6(4) yes
C7 . C6 . Cl1 . 118.8(4) yes
C2 . C7 . C6 . 119.4(5) yes
C2 . C7 . H71 . 119.8 no
C6 . C7 . H71 . 120.8 no
O3 . C8 . C9 . 128.1(5) yes
O3 . C8 . H81 . 116.0 no
C9 . C8 . H81 . 115.9 no
C8 . C9 . C10 . 124.7(4) yes
C8 . C9 . C14 . 114.9(4) yes
C10 . C9 . C14 . 120.4(5) yes
C9 . C10 . O4 . 122.3(4) yes
C9 . C10 . C11 . 116.4(4) yes
O4 . C10 . C11 . 121.3(4) yes
C10 . C11 . C12 . 122.2(5) yes
C10 . C11 . Br2 . 118.5(4) yes
C12 . C11 . Br2 . 119.2(4) yes
C11 . C12 . C13 . 119.6(5) yes
C11 . C12 . H121 . 120.6 no
C13 . C12 . H121 . 119.8 no
C12 . C13 . C14 . 122.3(5) yes
C12 . C13 . Cl2 . 119.1(4) yes
C14 . C13 . Cl2 . 118.5(4) yes
C9 . C14 . C13 . 119.0(5) yes
C9 . C14 . H141 . 119.8 no
C13 . C14 . H141 . 121.2 no

loop_
_geom_bond_atom_site_label_1
_geom_bond_site_symmetry_1
_geom_bond_atom_site_label_2
_geom_bond_site_symmetry_2
_geom_bond_distance
_geom_bond_publ_flag
Zn1 . O1 . 2.095(3) yes
Zn1 . O2 . 2.019(3) yes
Zn1 . O3 . 2.067(3) yes
Zn1 . O4 . 2.042(3) yes
Zn1 . O5 . 2.106(3) yes
Zn1 . O6 . 2.099(3) yes
O1 . C1 . 1.206(6) yes
O2 . C3 . 1.302(5) yes
O3 . C8 . 1.207(6) yes
O4 . C10 . 1.298(5) yes
O5 . H51 . 0.813 no
O5 . H52 . 0.817 no
O6 . H61 . 0.816 no
O6 . H62 . 0.816 no
C1 . C2 . 1.449(6) yes
C1 . H11 . 0.932 no
C2 . C3 . 1.410(7) yes
C2 . C7 . 1.407(6) yes
C3 . C4 . 1.404(6) yes
C4 . C5 . 1.365(7) yes
C4 . Br1 . 1.876(5) yes
C5 . C6 . 1.369(7) yes
C5 . H142 . 0.927 no
C6 . C7 . 1.348(7) yes
C6 . Cl1 . 1.746(5) yes
C7 . H71 . 0.927 no
C8 . C9 . 1.438(7) yes
C8 . H81 . 0.934 no
C9 . C10 . 1.411(7) yes
C9 . C14 . 1.413(7) yes
C10 . C11 . 1.402(7) yes
C11 . C12 . 1.366(7) yes
C11 . Br2 . 1.874(5) yes
C12 . C13 . 1.352(8) yes
C12 . H121 . 0.928 no
C13 . C14 . 1.352(8) yes
C13 . Cl2 . 1.761(5) yes
C14 . H141 . 0.933 no

loop_
_geom_hbond_atom_site_label_D
_geom_hbond_site_symmetry_D
_geom_hbond_atom_site_label_H
_geom_hbond_site_symmetry_H
_geom_hbond_atom_site_label_A
_geom_hbond_site_symmetry_A
_geom_hbond_angle_DHA
_geom_hbond_distance_DH
_geom_hbond_distance_HA
_geom_hbond_distance_DA
_geom_hbond_publ_flag
O5 . H51 . O4 2_666 143 0.81 2.20 2.896(7) yes
O5 . H52 . O2 2_666 140 0.82 2.09 2.761(7) yes
O6 . H61 . O2 2_566 134 0.82 2.40 3.018(7) yes
O6 . H62 . O4 2_566 152 0.82 1.98 2.732(7) yes
